data_4071525
loop_
_publ_author_name
'Packheiser, Rico'
'Ecorchard, Petra'
'R\"uffer, Tobias'
'Lohan, Manja'
'Br\"auer, Bj\"orn'
'Justaud, Fr\'ed\'eric'
'Lapinte, Claude'
'Lang, Heinrich'

_publ_section_title
;
 Heterotrimetallic M&#x2212;M&#x2032;&#x2212;M&#x2032;&#x2032; Transition
 Metal Complexes Based on 1,3,5-Triethynylbenzene: Synthesis, Solid State
 Structure, and Electrochemical and UV&#x2212;Vis Characterization. EPR
 Analysis of thein SituGenerated Associated Radical Cations
;
_journal_issue 14
_journal_name_full Organometallics
_journal_page_first 3444
_journal_paper_doi 10.1021/om800206k
_journal_volume 27
_journal_year 2008
_chemical_formula_sum 'C80 H67 Cl4 Fe N2 O3 P2 Pt Re'
_chemical_formula_weight 1745.24
_chemical_name_systematic
;
 ?
;
_space_group_IT_number 14
_symmetry_cell_setting monoclinic
_symmetry_space_group_name_Hall '-P 2yn'
_symmetry_space_group_name_H-M 'P 1 21/n 1'
_atom_sites_solution_hydrogens geom
_atom_sites_solution_primary direct
_atom_sites_solution_secondary difmap
_audit_creation_method SHELXL-97
_cell_angle_alpha 90.00
_cell_angle_beta 93.857(3)
_cell_angle_gamma 90.00
_cell_formula_units_Z 4
_cell_length_a 23.2869(10)
_cell_length_b 12.9871(5)
_cell_length_c 24.1528(9)
_cell_measurement_reflns_used 42164
_cell_measurement_temperature 100
_cell_measurement_theta_max 26.0000
_cell_measurement_theta_min 2.9537
_cell_volume 7288.0(5)
_computing_cell_refinement
;
CrysAlis RED, Oxford Diffraction Ltd.,
Version 1.171.31.7 (release 18-10-2006 CrysAlis171 .NET)
(compiled Oct 18 2006,16:28:17)
;
_computing_data_collection
;
CrysAlis CCD, Oxford Diffraction Ltd.,
Version 1.171.31.7 (release 18-10-2006 CrysAlis171 .NET)
(compiled Oct 18 2006,16:28:17)
;
_computing_data_reduction
;
CrysAlis RED, Oxford Diffraction Ltd.,
Version 1.171.31.7 (release 18-10-2006 CrysAlis171 .NET)
(compiled Oct 18 2006,16:28:17)
;
_computing_publication_material shelxtl
_computing_structure_refinement 'SHELXL-97 (Sheldrick, 1997)'
_computing_structure_solution SIR-92
_diffrn_ambient_temperature 293(2)
_diffrn_measured_fraction_theta_full 0.990
_diffrn_measured_fraction_theta_max 0.990
_diffrn_radiation_monochromator graphite
_diffrn_radiation_source 'Enhance (Mo) X-ray Source'
_diffrn_radiation_type MoK\a
_diffrn_radiation_wavelength 0.71073
_diffrn_reflns_av_R_equivalents 0.0331
_diffrn_reflns_av_sigmaI/netI 0.0305
_diffrn_reflns_limit_h_max 28
_diffrn_reflns_limit_h_min -28
_diffrn_reflns_limit_k_max 16
_diffrn_reflns_limit_k_min -16
_diffrn_reflns_limit_l_max 29
_diffrn_reflns_limit_l_min -29
_diffrn_reflns_number 68767
_diffrn_reflns_theta_full 26.12
_diffrn_reflns_theta_max 26.12
_diffrn_reflns_theta_min 2.97
_exptl_absorpt_coefficient_mu 4.008
_exptl_absorpt_correction_T_max 1.00000
_exptl_absorpt_correction_T_min 0.42374
_exptl_absorpt_correction_type multi-scan
_exptl_crystal_colour orange
_exptl_crystal_density_diffrn 1.591
_exptl_crystal_density_method 'not measured'
_exptl_crystal_description needle
_exptl_crystal_F_000 3448
_exptl_crystal_size_max 0.3
_exptl_crystal_size_mid 0.05
_exptl_crystal_size_min 0.05
_refine_diff_density_max 2.390
_refine_diff_density_min -1.722
_refine_diff_density_rms 0.147
_refine_ls_extinction_method none
_refine_ls_goodness_of_fit_ref 1.108
_refine_ls_hydrogen_treatment mixed
_refine_ls_matrix_type full
_refine_ls_number_parameters 949
_refine_ls_number_reflns 14362
_refine_ls_number_restraints 153
_refine_ls_restrained_S_all 1.104
_refine_ls_R_factor_all 0.0546
_refine_ls_R_factor_gt 0.0323
_refine_ls_shift/su_max 0.003
_refine_ls_shift/su_mean 0.000
_refine_ls_structure_factor_coef Fsqd
_refine_ls_weighting_details 'calc w=1/[\s^2^(Fo^2^)+(0.0401P)^2^+31.6545P] where P=(Fo^2^+2Fc^2^)/3'
_refine_ls_weighting_scheme calc
_refine_ls_wR_factor_gt 0.0759
_refine_ls_wR_factor_ref 0.0948
_reflns_number_gt 11063
_reflns_number_total 14362
_reflns_threshold_expression >2sigma(I)
_cod_data_source_file om800206k-file005.cif
_cod_data_source_block rico52
_cod_original_sg_symbol_H-M P2(1)/n
_cod_database_code 4071525

loop_
_symmetry_equiv_pos_as_xyz
'x, y, z'
'-x+1/2, y+1/2, -z+1/2'
'-x, -y, -z'
'x-1/2, -y-1/2, z-1/2'

loop_
_atom_site_label
_atom_site_type_symbol
_atom_site_fract_x
_atom_site_fract_y
_atom_site_fract_z
_atom_site_U_iso_or_equiv
_atom_site_adp_type
_atom_site_occupancy
_atom_site_symmetry_multiplicity
_atom_site_calc_flag
_atom_site_refinement_flags
_atom_site_disorder_assembly
_atom_site_disorder_group
C1 C 0.3369(3) -0.2053(5) 0.9271(2) 0.0325(13) Uani 1 1 d . . .
C2 C 0.4542(3) -0.1683(4) 0.9388(2) 0.0285(13) Uani 1 1 d . . .
C3 C 0.3997(3) -0.1449(4) 0.8377(3) 0.0317(13) Uani 1 1 d . . .
C5 C 0.4095(2) 0.0638(4) 1.0735(2) 0.0224(11) Uani 1 1 d . . .
H5 H 0.4351 0.0583 1.1046 0.027 Uiso 1 1 calc R . .
C4 C 0.4132(2) -0.0041(4) 1.0299(2) 0.0241(11) Uani 1 1 d . A .
H4 H 0.4420 -0.0538 1.0322 0.029 Uiso 1 1 calc R . .
C6 C 0.3683(2) 0.1395(4) 1.0712(2) 0.0214(11) Uani 1 1 d . A .
C7 C 0.3640(2) 0.2210(4) 1.1174(2) 0.0257(12) Uani 1 1 d . . .
C8 C 0.4103(5) 0.2010(11) 1.1635(4) 0.064(5) Uani 0.653(13) 1 d PDU A 1
H8A H 0.4049 0.1338 1.1788 0.096 Uiso 0.653(13) 1 calc PR A 1
H8B H 0.4078 0.2520 1.1920 0.096 Uiso 0.653(13) 1 calc PR A 1
H8C H 0.4475 0.2045 1.1487 0.096 Uiso 0.653(13) 1 calc PR A 1
C9 C 0.3708(6) 0.3246(7) 1.0926(4) 0.046(3) Uani 0.653(13) 1 d PDU A 1
H9A H 0.3683 0.3762 1.1208 0.069 Uiso 0.653(13) 1 calc PR A 1
H9B H 0.3408 0.3356 1.0640 0.069 Uiso 0.653(13) 1 calc PR A 1
H9C H 0.4076 0.3290 1.0771 0.069 Uiso 0.653(13) 1 calc PR A 1
C10 C 0.3047(4) 0.2096(7) 1.1399(4) 0.036(3) Uani 0.653(13) 1 d PDU A 1
H10A H 0.3013 0.1424 1.1559 0.053 Uiso 0.653(13) 1 calc PR A 1
H10B H 0.2756 0.2184 1.1103 0.053 Uiso 0.653(13) 1 calc PR A 1
H10C H 0.3000 0.2609 1.1679 0.053 Uiso 0.653(13) 1 calc PR A 1
C8' C 0.3230(11) 0.3159(18) 1.1002(9) 0.067(9) Uani 0.347(13) 1 d PDU A 2
H8'1 H 0.3349 0.3460 1.0665 0.101 Uiso 0.347(13) 1 calc PR A 2
H8'2 H 0.3255 0.3666 1.1292 0.101 Uiso 0.347(13) 1 calc PR A 2
H8'3 H 0.2840 0.2923 1.0946 0.101 Uiso 0.347(13) 1 calc PR A 2
C9' C 0.3455(13) 0.1757(18) 1.1692(8) 0.075(10) Uani 0.347(13) 1 d PDU A 2
H9'1 H 0.3436 0.2286 1.1968 0.113 Uiso 0.347(13) 1 calc PR A 2
H9'2 H 0.3726 0.1240 1.1823 0.113 Uiso 0.347(13) 1 calc PR A 2
H9'3 H 0.3082 0.1449 1.1624 0.113 Uiso 0.347(13) 1 calc PR A 2
C10' C 0.4220(8) 0.2812(15) 1.1295(9) 0.046(6) Uani 0.347(13) 1 d PDU A 2
H10D H 0.4340 0.3102 1.0956 0.069 Uiso 0.347(13) 1 calc PR A 2
H10E H 0.4510 0.2348 1.1447 0.069 Uiso 0.347(13) 1 calc PR A 2
H10F H 0.4163 0.3353 1.1557 0.069 Uiso 0.347(13) 1 calc PR A 2
C11 C 0.3303(2) 0.1410(4) 1.0240(2) 0.0228(11) Uani 1 1 d . . .
H11 H 0.3012 0.1900 1.0211 0.027 Uiso 1 1 calc R A .
C12 C 0.3351(2) 0.0712(4) 0.9818(2) 0.0215(11) Uani 1 1 d . A .
C13 C 0.2984(2) 0.0729(4) 0.9300(2) 0.0243(12) Uani 1 1 d . . .
C14 C 0.2514(3) 0.1360(6) 0.9210(3) 0.0473(19) Uani 1 1 d . A .
H14 H 0.2413 0.1800 0.9491 0.057 Uiso 1 1 calc R . .
C15 C 0.2190(3) 0.1352(9) 0.8713(3) 0.078(3) Uani 1 1 d . . .
C16 C 0.1547(5) 0.1686(10) 0.8693(4) 0.037(3) Uani 0.508(11) 1 d PDU A 1
C17 C 0.1569(9) 0.2713(12) 0.9005(7) 0.040(4) Uani 0.508(11) 1 d PDU A 1
H17A H 0.1684 0.2594 0.9389 0.059 Uiso 0.508(11) 1 calc PR A 1
H17B H 0.1195 0.3028 0.8975 0.059 Uiso 0.508(11) 1 calc PR A 1
H17C H 0.1842 0.3161 0.8846 0.059 Uiso 0.508(11) 1 calc PR A 1
C18 C 0.1375(8) 0.1858(16) 0.8079(6) 0.075(6) Uani 0.508(11) 1 d PDU A 1
H18A H 0.1651 0.2300 0.7921 0.113 Uiso 0.508(11) 1 calc PR A 1
H18B H 0.1001 0.2173 0.8040 0.113 Uiso 0.508(11) 1 calc PR A 1
H18C H 0.1363 0.1208 0.7889 0.113 Uiso 0.508(11) 1 calc PR A 1
C19 C 0.1099(6) 0.0976(10) 0.8935(6) 0.049(4) Uani 0.508(11) 1 d PDU A 1
H19A H 0.1202 0.0859 0.9321 0.073 Uiso 0.508(11) 1 calc PR A 1
H19B H 0.1089 0.0331 0.8740 0.073 Uiso 0.508(11) 1 calc PR A 1
H19C H 0.0727 0.1294 0.8894 0.073 Uiso 0.508(11) 1 calc PR A 1
C16' C 0.1778(5) 0.2383(9) 0.8516(4) 0.030(3) Uani 0.492(11) 1 d PDU A 2
C17' C 0.1703(9) 0.3109(13) 0.9011(6) 0.033(3) Uani 0.492(11) 1 d PDU A 2
H17D H 0.2067 0.3419 0.9124 0.049 Uiso 0.492(11) 1 calc PR A 2
H17E H 0.1567 0.2722 0.9315 0.049 Uiso 0.492(11) 1 calc PR A 2
H17F H 0.1430 0.3637 0.8903 0.049 Uiso 0.492(11) 1 calc PR A 2
C18' C 0.1208(6) 0.1864(13) 0.8345(8) 0.050(4) Uani 0.492(11) 1 d PDU A 2
H18D H 0.1082 0.1472 0.8651 0.076 Uiso 0.492(11) 1 calc PR A 2
H18E H 0.1258 0.1414 0.8036 0.076 Uiso 0.492(11) 1 calc PR A 2
H18F H 0.0926 0.2378 0.8239 0.076 Uiso 0.492(11) 1 calc PR A 2
C19' C 0.1975(6) 0.3024(10) 0.8029(5) 0.040(3) Uani 0.492(11) 1 d PDU A 2
H19D H 0.2335 0.3353 0.8137 0.060 Uiso 0.492(11) 1 calc PR A 2
H19E H 0.1691 0.3538 0.7929 0.060 Uiso 0.492(11) 1 calc PR A 2
H19F H 0.2023 0.2582 0.7717 0.060 Uiso 0.492(11) 1 calc PR A 2
C20 C 0.2357(3) 0.0682(7) 0.8310(3) 0.058(2) Uani 1 1 d . A .
H20 H 0.2153 0.0657 0.7966 0.070 Uiso 1 1 calc R . .
C21 C 0.2821(3) 0.0057(5) 0.8418(2) 0.0357(14) Uani 1 1 d . . .
H21 H 0.2922 -0.0398 0.8143 0.043 Uiso 1 1 calc R A .
C22 C 0.4415(2) 0.0335(4) 0.8907(2) 0.0217(11) Uani 1 1 d . . .
C23 C 0.4741(2) 0.1026(4) 0.8799(2) 0.0211(11) Uani 1 1 d . . .
C24 C 0.5147(2) 0.1826(4) 0.8691(2) 0.0208(11) Uani 1 1 d . . .
C25 C 0.5334(2) 0.1950(4) 0.8158(2) 0.0176(10) Uani 1 1 d . . .
H25 H 0.5191 0.1519 0.7874 0.021 Uiso 1 1 calc R . .
C26 C 0.5734(2) 0.2714(4) 0.8045(2) 0.0213(11) Uani 1 1 d . . .
C27 C 0.5952(2) 0.3356(4) 0.8477(2) 0.0232(11) Uani 1 1 d . . .
H27 H 0.6222 0.3858 0.8407 0.028 Uiso 1 1 calc R . .
C28 C 0.5764(2) 0.3244(4) 0.9010(2) 0.0224(11) Uani 1 1 d . . .
C29 C 0.5364(2) 0.2479(4) 0.9110(2) 0.0221(11) Uani 1 1 d . . .
H29 H 0.5240 0.2404 0.9466 0.026 Uiso 1 1 calc R . .
C30 C 0.5954(2) 0.3917(4) 0.9459(2) 0.0268(12) Uani 1 1 d . . .
C31 C 0.6061(2) 0.4487(4) 0.9843(2) 0.0253(12) Uani 1 1 d . . .
C32 C 0.6187(2) 0.5262(4) 1.0255(2) 0.0275(12) Uani 1 1 d . . .
C33 C 0.6708(3) 0.5382(4) 1.0607(2) 0.0287(12) Uani 1 1 d . . .
H33 H 0.7014 0.4922 1.0641 0.034 Uiso 1 1 calc R . .
C34 C 0.6666(3) 0.6332(5) 1.0893(2) 0.0337(14) Uani 1 1 d . . .
H34 H 0.6947 0.6612 1.1142 0.040 Uiso 1 1 calc R . .
C35 C 0.6127(3) 0.6776(4) 1.0736(2) 0.0328(14) Uani 1 1 d . . .
H35 H 0.5992 0.7400 1.0865 0.039 Uiso 1 1 calc R . .
C36 C 0.5825(3) 0.6118(4) 1.0350(2) 0.0291(13) Uani 1 1 d . . .
H36 H 0.5457 0.6227 1.0187 0.035 Uiso 1 1 calc R . .
C37 C 0.5651(3) 0.4025(5) 1.1329(3) 0.0370(14) Uani 1 1 d . . .
H37 H 0.5576 0.3438 1.1116 0.044 Uiso 1 1 calc R . .
C38 C 0.6160(3) 0.4227(4) 1.1652(3) 0.0351(14) Uani 1 1 d . . .
H38 H 0.6485 0.3809 1.1685 0.042 Uiso 1 1 calc R . .
C39 C 0.6090(3) 0.5194(5) 1.1922(2) 0.0356(14) Uani 1 1 d . . .
H39 H 0.6359 0.5509 1.2170 0.043 Uiso 1 1 calc R . .
C40 C 0.5538(3) 0.5589(4) 1.1746(3) 0.0359(15) Uani 1 1 d . . .
H40 H 0.5384 0.6213 1.1852 0.043 Uiso 1 1 calc R . .
C41 C 0.5269(3) 0.4862(5) 1.1380(3) 0.0374(15) Uani 1 1 d . . .
H41 H 0.4903 0.4922 1.1203 0.045 Uiso 1 1 calc R . .
C42 C 0.5908(2) 0.2830(4) 0.7490(2) 0.0220(11) Uani 1 1 d . . .
C43 C 0.6043(2) 0.2929(4) 0.7023(2) 0.0216(11) Uani 1 1 d . . .
C44 C 0.5355(2) 0.1091(4) 0.6282(2) 0.0279(12) Uani 1 1 d . . .
C45 C 0.5564(3) 0.0611(4) 0.6766(2) 0.0303(13) Uani 1 1 d . . .
H45 H 0.5948 0.0698 0.6892 0.036 Uiso 1 1 calc R . .
C46 C 0.5203(3) -0.0006(5) 0.7069(3) 0.0416(17) Uani 1 1 d . . .
H46 H 0.5343 -0.0319 0.7397 0.050 Uiso 1 1 calc R . .
C47 C 0.4643(3) -0.0142(6) 0.6876(3) 0.056(2) Uani 1 1 d . . .
H47 H 0.4400 -0.0538 0.7080 0.067 Uiso 1 1 calc R . .
C48 C 0.4438(3) 0.0291(7) 0.6395(4) 0.066(2) Uani 1 1 d . . .
H48 H 0.4061 0.0161 0.6260 0.079 Uiso 1 1 calc R . .
C49 C 0.4788(3) 0.0932(6) 0.6096(3) 0.0451(17) Uani 1 1 d . . .
H49 H 0.4639 0.1251 0.5773 0.054 Uiso 1 1 calc R . .
C50 C 0.5380(2) 0.2337(4) 0.5305(2) 0.0285(13) Uani 1 1 d . . .
C51 C 0.5087(3) 0.3240(5) 0.5384(3) 0.054(2) Uani 1 1 d . . .
H51 H 0.5123 0.3563 0.5728 0.064 Uiso 1 1 calc R . .
C52 C 0.4741(4) 0.3674(7) 0.4960(4) 0.075(3) Uani 1 1 d . . .
H52 H 0.4538 0.4277 0.5017 0.090 Uiso 1 1 calc R . .
C53 C 0.4703(4) 0.3186(7) 0.4444(4) 0.068(3) Uani 1 1 d . . .
H53 H 0.4482 0.3482 0.4151 0.081 Uiso 1 1 calc R . .
C54 C 0.4986(3) 0.2279(7) 0.4361(3) 0.058(2) Uani 1 1 d . . .
H54 H 0.4948 0.1951 0.4018 0.070 Uiso 1 1 calc R . .
C55 C 0.5327(3) 0.1856(5) 0.4793(3) 0.0406(15) Uani 1 1 d . . .
H55 H 0.5522 0.1244 0.4739 0.049 Uiso 1 1 calc R . .
C56 C 0.6271(2) 0.0815(4) 0.5590(2) 0.0256(12) Uani 1 1 d . . .
C57 C 0.6038(3) -0.0138(4) 0.5457(3) 0.0331(14) Uani 1 1 d . . .
H57 H 0.5658 -0.0277 0.5526 0.040 Uiso 1 1 calc R . .
C58 C 0.6367(3) -0.0889(5) 0.5219(3) 0.0430(16) Uani 1 1 d . . .
H58 H 0.6207 -0.1529 0.5129 0.052 Uiso 1 1 calc R . .
C59 C 0.6930(3) -0.0684(5) 0.5119(3) 0.0448(17) Uani 1 1 d . . .
H59 H 0.7150 -0.1183 0.4956 0.054 Uiso 1 1 calc R . .
C60 C 0.7168(3) 0.0254(5) 0.5258(3) 0.0412(16) Uani 1 1 d . . .
H60 H 0.7552 0.0380 0.5198 0.049 Uiso 1 1 calc R . .
C61 C 0.6845(2) 0.1008(5) 0.5487(2) 0.0283(12) Uani 1 1 d . . .
H61 H 0.7008 0.1648 0.5572 0.034 Uiso 1 1 calc R . .
C62 C 0.7087(2) 0.4565(4) 0.7353(2) 0.0232(11) Uani 1 1 d . . .
C63 C 0.7255(2) 0.3594(5) 0.7536(2) 0.0274(12) Uani 1 1 d . . .
H63 H 0.7162 0.3018 0.7320 0.033 Uiso 1 1 calc R . .
C64 C 0.7561(3) 0.3490(6) 0.8041(3) 0.0423(16) Uani 1 1 d . . .
H64 H 0.7656 0.2835 0.8173 0.051 Uiso 1 1 calc R . .
C65 C 0.7729(3) 0.4329(6) 0.8351(3) 0.055(2) Uani 1 1 d . . .
H65 H 0.7956 0.4246 0.8680 0.065 Uiso 1 1 calc R . .
C66 C 0.7561(4) 0.5293(6) 0.8177(3) 0.067(3) Uani 1 1 d . . .
H66 H 0.7665 0.5864 0.8394 0.081 Uiso 1 1 calc R . .
C67 C 0.7233(3) 0.5422(5) 0.7678(3) 0.0428(17) Uani 1 1 d . . .
H67 H 0.7114 0.6076 0.7562 0.051 Uiso 1 1 calc R . .
C68 C 0.6130(2) 0.5667(4) 0.6832(2) 0.0195(10) Uani 1 1 d . . .
C69 C 0.5622(2) 0.5340(4) 0.7050(2) 0.0275(12) Uani 1 1 d . . .
H69 H 0.5552 0.4640 0.7090 0.033 Uiso 1 1 calc R . .
C70 C 0.5219(3) 0.6058(5) 0.7206(3) 0.0346(14) Uani 1 1 d . . .
H70 H 0.4884 0.5834 0.7357 0.042 Uiso 1 1 calc R . .
C71 C 0.5313(2) 0.7094(5) 0.7140(2) 0.0294(13) Uani 1 1 d . . .
H71 H 0.5041 0.7569 0.7242 0.035 Uiso 1 1 calc R . .
C72 C 0.5810(2) 0.7424(4) 0.6922(3) 0.0316(13) Uani 1 1 d . . .
H72 H 0.5873 0.8125 0.6875 0.038 Uiso 1 1 calc R . .
C73 C 0.6219(3) 0.6715(5) 0.6771(3) 0.0339(14) Uani 1 1 d . . .
H73 H 0.6556 0.6947 0.6626 0.041 Uiso 1 1 calc R . .
C74 C 0.7180(2) 0.5479(4) 0.6282(2) 0.0203(11) Uani 1 1 d . . .
C75 C 0.7748(2) 0.5657(4) 0.6474(2) 0.0260(12) Uani 1 1 d . . .
H75 H 0.7887 0.5392 0.6815 0.031 Uiso 1 1 calc R . .
C76 C 0.8108(2) 0.6230(4) 0.6156(3) 0.0331(14) Uani 1 1 d . . .
H76 H 0.8489 0.6340 0.6283 0.040 Uiso 1 1 calc R . .
C77 C 0.7904(3) 0.6636(4) 0.5655(3) 0.0352(15) Uani 1 1 d . . .
H77 H 0.8145 0.7029 0.5447 0.042 Uiso 1 1 calc R . .
C78 C 0.7345(3) 0.6461(5) 0.5462(3) 0.0362(14) Uani 1 1 d . . .
H78 H 0.7209 0.6729 0.5121 0.043 Uiso 1 1 calc R . .
C79 C 0.6983(3) 0.5886(4) 0.5773(2) 0.0295(13) Uani 1 1 d . . .
H79 H 0.6604 0.5772 0.5639 0.035 Uiso 1 1 calc R . .
Cl1 Cl 0.66578(6) 0.35900(11) 0.54155(5) 0.0297(3) Uani 1 1 d . . .
C80 C 0.33136(14) 0.1847(2) 0.71937(15) 0.146(8) Uani 0.621(4) 1 d PDU B 1
H80 H 0.3558 0.2113 0.6911 0.175 Uiso 0.621(4) 1 calc PR B 1
Cl2 Cl 0.29550(14) 0.0770(3) 0.69541(15) 0.0942(15) Uani 0.621(4) 1 d PDU B 1
Cl3 Cl 0.2820(2) 0.2757(3) 0.7354(3) 0.221(5) Uani 0.621(4) 1 d PDU B 1
Cl4 Cl 0.37245(13) 0.1536(3) 0.77834(15) 0.0817(13) Uani 0.621(4) 1 d PDU B 1
C80' C 0.14357(15) -0.1033(3) 0.88183(13) 0.125(13) Uani 0.379(4) 1 d PDU B 2
H80' H 0.1753 -0.0766 0.8614 0.150 Uiso 0.379(4) 1 calc PR B 2
Cl2' Cl 0.0819(2) -0.1092(3) 0.83930(18) 0.079(2) Uani 0.379(4) 1 d PDU B 2
Cl3' Cl 0.1319(2) -0.0248(2) 0.93678(14) 0.0497(14) Uani 0.379(4) 1 d PDU B 2
Cl4' Cl 0.1596(3) -0.2242(3) 0.9063(2) 0.079(2) Uani 0.379(4) 1 d PDU B 2
Fe1 Fe 0.60188(3) 0.53693(6) 1.10800(3) 0.02383(17) Uani 1 1 d . . .
N1 N 0.37693(18) -0.0011(3) 0.98461(17) 0.0201(9) Uani 1 1 d . . .
N2 N 0.31401(19) 0.0069(4) 0.89012(18) 0.0251(10) Uani 1 1 d . A .
O1 O 0.3069(2) -0.2725(3) 0.93523(18) 0.0393(10) Uani 1 1 d . . .
O2 O 0.49321(19) -0.2139(3) 0.95673(16) 0.0330(9) Uani 1 1 d . . .
O3 O 0.4087(2) -0.1732(3) 0.79389(17) 0.0444(12) Uani 1 1 d . . .
P1 P 0.58407(6) 0.18357(10) 0.58815(5) 0.0203(3) Uani 1 1 d . . .
P2 P 0.66891(6) 0.47354(10) 0.66852(5) 0.0184(3) Uani 1 1 d . . .
Pt1 Pt 0.631662(9) 0.323160(15) 0.629123(8) 0.01924(6) Uani 1 1 d . . .
Re1 Re 0.388279(10) -0.091398(16) 0.910153(8) 0.02242(6) Uani 1 1 d . A .

loop_
_atom_site_aniso_label
_atom_site_aniso_U_11
_atom_site_aniso_U_22
_atom_site_aniso_U_33
_atom_site_aniso_U_23
_atom_site_aniso_U_13
_atom_site_aniso_U_12
C1 0.043(4) 0.028(3) 0.026(3) -0.003(2) 0.004(3) 0.002(3)
C2 0.048(4) 0.020(3) 0.020(3) -0.002(2) 0.015(3) -0.012(3)
C3 0.041(4) 0.022(3) 0.033(3) 0.003(2) 0.005(3) 0.001(3)
C5 0.024(3) 0.027(3) 0.015(2) 0.004(2) 0.000(2) 0.000(2)
C4 0.030(3) 0.024(3) 0.018(3) 0.005(2) 0.005(2) 0.005(2)
C6 0.019(3) 0.028(3) 0.017(3) 0.001(2) 0.004(2) 0.001(2)
C7 0.023(3) 0.035(3) 0.018(3) -0.006(2) 0.002(2) 0.004(2)
C8 0.064(8) 0.097(11) 0.027(6) -0.043(6) -0.026(5) 0.029(7)
C9 0.067(9) 0.025(5) 0.049(6) -0.017(4) 0.028(6) -0.014(5)
C10 0.042(6) 0.034(5) 0.032(6) -0.020(4) 0.015(4) -0.002(4)
C8' 0.09(2) 0.065(16) 0.049(14) -0.029(12) -0.014(13) 0.044(15)
C9' 0.13(3) 0.074(16) 0.026(11) -0.030(11) 0.044(14) -0.063(17)
C10' 0.056(13) 0.038(11) 0.045(12) -0.023(9) 0.012(10) -0.017(9)
C11 0.019(3) 0.027(3) 0.022(3) 0.001(2) 0.002(2) 0.007(2)
C12 0.020(3) 0.025(3) 0.020(3) 0.003(2) 0.003(2) -0.004(2)
C13 0.018(3) 0.033(3) 0.022(3) -0.006(2) 0.003(2) -0.003(2)
C14 0.023(3) 0.087(5) 0.031(3) -0.028(4) -0.006(3) 0.018(3)
C15 0.043(4) 0.143(9) 0.043(4) -0.050(5) -0.024(4) 0.053(5)
C16 0.028(6) 0.059(8) 0.023(6) -0.001(5) -0.005(5) 0.019(5)
C17 0.035(10) 0.034(8) 0.049(8) 0.009(7) -0.010(7) 0.018(7)
C18 0.065(11) 0.130(16) 0.030(7) 0.005(7) -0.007(7) 0.072(11)
C19 0.033(7) 0.049(8) 0.064(9) -0.020(6) -0.002(6) 0.002(6)
C16' 0.020(6) 0.043(7) 0.025(6) 0.004(5) -0.010(4) 0.007(5)
C17' 0.029(9) 0.039(10) 0.030(6) 0.008(6) -0.002(5) 0.002(7)
C18' 0.029(8) 0.070(10) 0.051(10) -0.020(8) -0.005(7) 0.003(6)
C19' 0.045(8) 0.050(8) 0.024(6) 0.018(5) -0.011(5) 0.017(6)
C20 0.037(4) 0.102(7) 0.033(4) -0.022(4) -0.017(3) 0.023(4)
C21 0.036(3) 0.050(4) 0.021(3) -0.013(3) -0.001(2) 0.004(3)
C22 0.025(3) 0.022(3) 0.019(3) 0.002(2) 0.006(2) 0.005(2)
C23 0.025(3) 0.022(3) 0.017(3) 0.003(2) 0.005(2) 0.010(2)
C24 0.020(3) 0.021(3) 0.022(3) 0.006(2) 0.004(2) 0.010(2)
C25 0.021(3) 0.016(2) 0.016(2) 0.0003(19) 0.0013(19) 0.004(2)
C26 0.022(3) 0.024(3) 0.018(3) 0.002(2) 0.006(2) 0.005(2)
C27 0.020(3) 0.023(3) 0.026(3) 0.000(2) 0.003(2) 0.004(2)
C28 0.027(3) 0.020(3) 0.020(3) -0.001(2) -0.001(2) 0.010(2)
C29 0.025(3) 0.027(3) 0.016(2) 0.001(2) 0.006(2) 0.005(2)
C30 0.029(3) 0.028(3) 0.024(3) 0.004(2) 0.005(2) 0.009(2)
C31 0.028(3) 0.024(3) 0.024(3) 0.001(2) 0.003(2) 0.010(2)
C32 0.034(3) 0.031(3) 0.018(3) -0.001(2) 0.005(2) 0.006(2)
C33 0.033(3) 0.029(3) 0.025(3) -0.003(2) 0.004(2) 0.000(2)
C34 0.038(3) 0.035(3) 0.028(3) -0.003(3) 0.004(3) -0.006(3)
C35 0.052(4) 0.019(3) 0.029(3) -0.001(2) 0.016(3) -0.003(3)
C36 0.034(3) 0.032(3) 0.021(3) -0.001(2) 0.004(2) 0.010(3)
C37 0.049(4) 0.027(3) 0.035(3) 0.000(3) 0.005(3) -0.001(3)
C38 0.042(4) 0.024(3) 0.040(4) 0.013(3) 0.003(3) 0.003(3)
C39 0.047(4) 0.034(3) 0.026(3) -0.002(3) 0.004(3) -0.004(3)
C40 0.050(4) 0.022(3) 0.038(3) 0.004(3) 0.021(3) 0.013(3)
C41 0.040(4) 0.029(3) 0.045(4) 0.006(3) 0.011(3) 0.002(3)
C42 0.025(3) 0.019(3) 0.023(3) 0.000(2) 0.006(2) -0.002(2)
C43 0.025(3) 0.016(2) 0.024(3) -0.003(2) -0.001(2) -0.001(2)
C44 0.031(3) 0.020(3) 0.034(3) -0.004(2) 0.010(2) -0.007(2)
C45 0.047(4) 0.018(3) 0.026(3) -0.003(2) 0.004(3) -0.003(3)
C46 0.077(5) 0.023(3) 0.027(3) 0.000(2) 0.014(3) -0.003(3)
C47 0.058(5) 0.054(5) 0.061(5) 0.004(4) 0.034(4) -0.017(4)
C48 0.041(4) 0.072(6) 0.087(6) 0.024(5) 0.012(4) -0.020(4)
C49 0.032(3) 0.053(4) 0.051(4) 0.010(3) 0.006(3) -0.012(3)
C50 0.023(3) 0.023(3) 0.038(3) 0.008(2) -0.010(2) -0.008(2)
C51 0.055(5) 0.034(4) 0.067(5) -0.004(3) -0.029(4) 0.004(3)
C52 0.065(6) 0.042(4) 0.113(8) 0.009(5) -0.040(6) 0.007(4)
C53 0.066(5) 0.060(5) 0.072(6) 0.026(5) -0.043(5) -0.004(4)
C54 0.049(4) 0.062(5) 0.059(5) 0.012(4) -0.026(4) 0.002(4)
C55 0.037(4) 0.046(4) 0.036(4) 0.008(3) -0.011(3) -0.002(3)
C56 0.031(3) 0.029(3) 0.017(3) -0.004(2) -0.002(2) 0.004(2)
C57 0.031(3) 0.029(3) 0.039(3) -0.014(3) -0.002(3) 0.003(3)
C58 0.047(4) 0.034(3) 0.046(4) -0.015(3) -0.007(3) 0.005(3)
C59 0.049(4) 0.046(4) 0.040(4) -0.014(3) 0.010(3) 0.008(3)
C60 0.041(4) 0.047(4) 0.038(4) -0.006(3) 0.012(3) 0.003(3)
C61 0.033(3) 0.033(3) 0.020(3) 0.000(2) 0.007(2) -0.002(3)
C62 0.024(3) 0.031(3) 0.014(2) 0.000(2) 0.001(2) 0.006(2)
C63 0.021(3) 0.030(3) 0.031(3) 0.001(2) 0.000(2) 0.003(2)
C64 0.037(4) 0.047(4) 0.042(4) 0.012(3) -0.004(3) 0.011(3)
C65 0.067(5) 0.061(5) 0.033(4) -0.006(3) -0.020(3) 0.022(4)
C66 0.096(7) 0.055(5) 0.044(4) -0.023(4) -0.040(4) 0.040(5)
C67 0.058(4) 0.035(3) 0.033(3) -0.006(3) -0.018(3) 0.020(3)
C68 0.018(3) 0.021(3) 0.019(3) -0.002(2) -0.001(2) 0.000(2)
C69 0.027(3) 0.028(3) 0.027(3) 0.008(2) 0.003(2) 0.004(2)
C70 0.026(3) 0.044(4) 0.034(3) 0.008(3) 0.009(3) 0.003(3)
C71 0.023(3) 0.035(3) 0.030(3) -0.007(2) 0.000(2) 0.009(2)
C72 0.027(3) 0.023(3) 0.044(4) -0.006(3) 0.000(3) -0.001(2)
C73 0.024(3) 0.032(3) 0.046(4) -0.011(3) 0.009(3) -0.008(2)
C74 0.023(3) 0.018(2) 0.021(3) -0.004(2) 0.005(2) -0.003(2)
C75 0.027(3) 0.014(2) 0.037(3) -0.004(2) 0.001(2) -0.003(2)
C76 0.018(3) 0.027(3) 0.055(4) -0.007(3) 0.009(3) -0.006(2)
C77 0.037(3) 0.027(3) 0.044(4) -0.005(3) 0.022(3) -0.009(3)
C78 0.045(4) 0.035(3) 0.029(3) 0.004(3) 0.007(3) -0.006(3)
C79 0.029(3) 0.027(3) 0.032(3) 0.000(2) 0.002(2) -0.004(2)
Cl1 0.0386(8) 0.0320(7) 0.0196(6) -0.0014(5) 0.0094(6) -0.0104(6)
C80 0.115(15) 0.104(12) 0.21(2) 0.039(13) -0.088(14) -0.021(8)
Cl2 0.055(2) 0.140(4) 0.088(3) -0.027(3) 0.006(2) -0.022(2)
Cl3 0.188(7) 0.081(4) 0.370(13) 0.010(5) -0.152(8) 0.012(4)
Cl4 0.0432(19) 0.111(3) 0.089(3) -0.019(2) -0.0074(17) -0.0108(19)
C80' 0.21(3) 0.078(12) 0.077(16) -0.055(12) -0.10(2) 0.083(19)
Cl2' 0.106(5) 0.065(4) 0.058(3) -0.002(3) -0.041(3) 0.031(3)
Cl3' 0.084(4) 0.034(2) 0.032(2) -0.0003(17) 0.007(2) -0.003(2)
Cl4' 0.104(5) 0.059(3) 0.067(4) -0.022(3) -0.048(3) 0.040(3)
Fe1 0.0276(4) 0.0223(4) 0.0217(4) -0.0033(3) 0.0019(3) 0.0048(3)
N1 0.022(2) 0.019(2) 0.020(2) 0.0017(17) 0.0047(17) 0.0013(18)
N2 0.027(2) 0.029(2) 0.020(2) 0.0008(19) 0.0032(19) -0.003(2)
O1 0.048(3) 0.028(2) 0.044(3) -0.0016(19) 0.012(2) -0.010(2)
O2 0.041(2) 0.031(2) 0.028(2) 0.0084(18) 0.0023(18) 0.0105(19)
O3 0.073(3) 0.037(3) 0.024(2) -0.0051(19) 0.015(2) 0.003(2)
P1 0.0210(7) 0.0199(7) 0.0200(7) 0.0000(5) 0.0009(5) -0.0032(5)
P2 0.0185(7) 0.0209(7) 0.0158(6) -0.0010(5) 0.0021(5) -0.0007(5)
Pt1 0.02129(11) 0.02111(11) 0.01579(10) -0.00116(8) 0.00462(7) -0.00389(8)
Re1 0.03153(13) 0.01826(11) 0.01815(11) 0.00070(8) 0.00669(8) 0.00018(9)

loop_
_atom_type_symbol
_atom_type_description
_atom_type_scat_dispersion_real
_atom_type_scat_dispersion_imag
_atom_type_scat_source
C C 0.0033 0.0016 'International Tables Vol C Tables 4.2.6.8 and 6.1.1.4'
H H 0.0000 0.0000 'International Tables Vol C Tables 4.2.6.8 and 6.1.1.4'
N N 0.0061 0.0033 'International Tables Vol C Tables 4.2.6.8 and 6.1.1.4'
P P 0.1023 0.0942 'International Tables Vol C Tables 4.2.6.8 and 6.1.1.4'
Cl Cl 0.1484 0.1585 'International Tables Vol C Tables 4.2.6.8 and 6.1.1.4'
Fe Fe 0.3463 0.8444 'International Tables Vol C Tables 4.2.6.8 and 6.1.1.4'
Re Re -1.0185 7.2310 'International Tables Vol C Tables 4.2.6.8 and 6.1.1.4'
Pt Pt -1.7033 8.3905 'International Tables Vol C Tables 4.2.6.8 and 6.1.1.4'
O O 0.0106 0.0060 'International Tables Vol C Tables 4.2.6.8 and 6.1.1.4'

loop_
_geom_angle_atom_site_label_1
_geom_angle_atom_site_label_2
_geom_angle_atom_site_label_3
_geom_angle
O1 C1 Re1 177.8(5)
O2 C2 Re1 178.9(5)
O3 C3 Re1 176.5(5)
C6 C5 C4 120.4(5)
N1 C4 C5 122.5(5)
C5 C6 C11 116.5(5)
C5 C6 C7 122.6(5)
C11 C6 C7 120.9(5)
C9' C7 C9 138.5(11)
C9' C7 C8 62.9(13)
C9 C7 C8 111.1(8)
C9' C7 C10 48.3(12)
C9 C7 C10 110.8(7)
C8 C7 C10 109.7(8)
C9' C7 C6 112.2(9)
C9 C7 C6 108.3(5)
C8 C7 C6 109.6(6)
C10 C7 C6 107.2(5)
C9' C7 C10' 109.7(13)
C9 C7 C10' 60.7(10)
C8 C7 C10' 52.4(10)
C10 C7 C10' 140.3(8)
C6 C7 C10' 112.3(8)
C9' C7 C8' 109.0(14)
C9 C7 C8' 43.4(11)
C8 C7 C8' 134.9(10)
C10 C7 C8' 68.2(12)
C6 C7 C8' 114.0(8)
C10' C7 C8' 98.9(12)
C12 C11 C6 121.2(5)
N1 C12 C11 121.1(5)
N1 C12 C13 115.5(5)
C11 C12 C13 123.4(5)
N2 C13 C14 120.9(5)
N2 C13 C12 115.3(5)
C14 C13 C12 123.9(5)
C13 C14 C15 121.3(6)
C14 C15 C20 117.1(7)
C14 C15 C16 119.7(7)
C20 C15 C16 118.0(7)
C14 C15 C16' 120.5(7)
C20 C15 C16' 118.7(7)
C16 C15 C16' 41.1(6)
C18 C16 C17 110.4(12)
C18 C16 C19 108.5(12)
C17 C16 C19 109.8(11)
C18 C16 C15 105.1(10)
C17 C16 C15 103.1(11)
C19 C16 C15 119.8(10)
C18' C16' C19' 109.4(11)
C18' C16' C17' 109.9(11)
C19' C16' C17' 108.5(11)
C18' C16' C15 101.1(10)
C19' C16' C15 116.8(9)
C17' C16' C15 110.8(10)
C21 C20 C15 119.9(6)
N2 C21 C20 123.1(6)
C23 C22 Re1 177.2(5)
C22 C23 C24 177.3(6)
C29 C24 C25 118.7(5)
C29 C24 C23 121.3(5)
C25 C24 C23 120.0(5)
C24 C25 C26 121.0(5)
C25 C26 C27 119.2(5)
C25 C26 C42 119.3(5)
C27 C26 C42 121.5(5)
C28 C27 C26 120.3(5)
C29 C28 C27 119.2(5)
C29 C28 C30 118.6(5)
C27 C28 C30 122.1(5)
C24 C29 C28 121.6(5)
C31 C30 C28 174.1(6)
C30 C31 C32 173.3(6)
C36 C32 C31 124.5(5)
C36 C32 C33 107.7(5)
C31 C32 C33 127.6(5)
C36 C32 Fe1 68.8(3)
C31 C32 Fe1 132.6(4)
C33 C32 Fe1 68.2(3)
C34 C33 C32 107.4(5)
C34 C33 Fe1 69.6(3)
C32 C33 Fe1 70.5(3)
C35 C34 C33 108.2(5)
C35 C34 Fe1 69.6(3)
C33 C34 Fe1 69.5(3)
C34 C35 C36 108.9(5)
C34 C35 Fe1 69.8(3)
C36 C35 Fe1 69.9(3)
C35 C36 C32 107.7(5)
C35 C36 Fe1 69.3(3)
C32 C36 Fe1 70.6(3)
C38 C37 C41 108.7(6)
C38 C37 Fe1 69.4(3)
C41 C37 Fe1 69.5(4)
C37 C38 C39 107.5(6)
C37 C38 Fe1 70.5(4)
C39 C38 Fe1 69.6(3)
C40 C39 C38 108.0(6)
C40 C39 Fe1 69.5(3)
C38 C39 Fe1 69.4(3)
C41 C40 C39 107.5(5)
C41 C40 Fe1 70.0(3)
C39 C40 Fe1 69.7(3)
C40 C41 C37 108.2(6)
C40 C41 Fe1 69.6(4)
C37 C41 Fe1 70.1(4)
C43 C42 C26 178.9(6)
C42 C43 Pt1 173.2(5)
C49 C44 C45 118.7(5)
C49 C44 P1 121.6(5)
C45 C44 P1 119.5(5)
C44 C45 C46 120.5(6)
C47 C46 C45 119.3(6)
C48 C47 C46 120.9(6)
C47 C48 C49 120.4(8)
C44 C49 C48 120.0(7)
C51 C50 C55 119.5(6)
C51 C50 P1 118.2(5)
C55 C50 P1 122.3(5)
C50 C51 C52 121.1(8)
C51 C52 C53 118.4(8)
C54 C53 C52 121.2(7)
C53 C54 C55 119.3(8)
C54 C55 C50 120.5(7)
C57 C56 C61 119.0(5)
C57 C56 P1 121.5(4)
C61 C56 P1 119.6(4)
C56 C57 C58 120.5(6)
C59 C58 C57 119.7(6)
C60 C59 C58 120.2(6)
C59 C60 C61 120.6(6)
C60 C61 C56 119.9(6)
C63 C62 C67 119.8(5)
C63 C62 P2 120.6(4)
C67 C62 P2 119.6(4)
C64 C63 C62 119.4(6)
C65 C64 C63 121.3(6)
C64 C65 C66 119.8(6)
C65 C66 C67 120.2(7)
C62 C67 C66 119.4(6)
C73 C68 C69 118.5(5)
C73 C68 P2 121.0(4)
C69 C68 P2 120.3(4)
C68 C69 C70 120.2(5)
C71 C70 C69 120.5(5)
C72 C71 C70 119.7(5)
C71 C72 C73 120.3(5)
C68 C73 C72 120.8(5)
C79 C74 C75 118.8(5)
C79 C74 P2 119.5(4)
C75 C74 P2 121.7(4)
C76 C75 C74 120.0(5)
C77 C76 C75 120.4(6)
C78 C77 C76 119.9(5)
C77 C78 C79 120.3(6)
C78 C79 C74 120.6(6)
Cl3 C80 Cl4 108.754(18)
Cl3 C80 Cl2 108.753(18)
Cl4 C80 Cl2 108.767(18)
Cl3' C80' Cl4' 108.758(18)
Cl3' C80' Cl2' 108.760(18)
Cl4' C80' Cl2' 108.756(18)
C35 Fe1 C33 68.8(2)
C35 Fe1 C34 40.6(3)
C33 Fe1 C34 40.9(2)
C35 Fe1 C36 40.8(2)
C33 Fe1 C36 69.3(2)
C34 Fe1 C36 68.8(3)
C35 Fe1 C38 156.0(3)
C33 Fe1 C38 106.8(3)
C34 Fe1 C38 120.6(3)
C36 Fe1 C38 161.8(2)
C35 Fe1 C40 106.6(2)
C33 Fe1 C40 159.7(3)
C34 Fe1 C40 122.9(3)
C36 Fe1 C40 120.9(2)
C38 Fe1 C40 68.9(2)
C35 Fe1 C39 120.2(2)
C33 Fe1 C39 123.1(3)
C34 Fe1 C39 106.1(3)
C36 Fe1 C39 156.0(2)
C38 Fe1 C39 41.0(2)
C40 Fe1 C39 40.8(3)
C35 Fe1 C41 124.6(3)
C33 Fe1 C41 158.1(2)
C34 Fe1 C41 160.2(2)
C36 Fe1 C41 108.4(3)
C38 Fe1 C41 68.2(3)
C40 Fe1 C41 40.4(3)
C39 Fe1 C41 68.0(3)
C35 Fe1 C37 162.0(3)
C33 Fe1 C37 122.2(2)
C34 Fe1 C37 156.7(3)
C36 Fe1 C37 125.9(3)
C38 Fe1 C37 40.0(3)
C40 Fe1 C37 68.1(2)
C39 Fe1 C37 67.7(3)
C41 Fe1 C37 40.4(2)
C35 Fe1 C32 68.2(2)
C33 Fe1 C32 41.3(2)
C34 Fe1 C32 68.6(2)
C36 Fe1 C32 40.6(2)
C38 Fe1 C32 125.0(2)
C40 Fe1 C32 157.1(3)
C39 Fe1 C32 161.3(2)
C41 Fe1 C32 122.9(3)
C37 Fe1 C32 109.6(2)
C4 N1 C12 118.3(4)
C4 N1 Re1 123.8(3)
C12 N1 Re1 117.4(3)
C21 N2 C13 117.8(5)
C21 N2 Re1 124.9(4)
C13 N2 Re1 117.3(4)
C44 P1 C50 104.0(3)
C44 P1 C56 101.3(3)
C50 P1 C56 106.0(3)
C44 P1 Pt1 119.16(19)
C50 P1 Pt1 106.72(18)
C56 P1 Pt1 118.22(19)
C62 P2 C74 103.7(2)
C62 P2 C68 103.6(2)
C74 P2 C68 103.4(2)
C62 P2 Pt1 114.61(19)
C74 P2 Pt1 117.23(16)
C68 P2 Pt1 112.71(17)
C43 Pt1 P1 93.04(15)
C43 Pt1 P2 86.23(15)
P1 Pt1 P2 173.09(5)
C43 Pt1 Cl1 179.29(16)
P1 Pt1 Cl1 87.22(5)
P2 Pt1 Cl1 93.59(5)
C3 Re1 C2 89.1(2)
C3 Re1 C1 92.3(2)
C2 Re1 C1 90.9(2)
C3 Re1 C22 87.5(2)
C2 Re1 C22 90.8(2)
C1 Re1 C22 178.3(2)
C3 Re1 N2 99.6(2)
C2 Re1 N2 171.24(19)
C1 Re1 N2 90.1(2)
C22 Re1 N2 88.24(18)
C3 Re1 N1 168.7(2)
C2 Re1 N1 96.95(19)
C1 Re1 N1 97.1(2)
C22 Re1 N1 82.89(17)
N2 Re1 N1 74.29(16)

loop_
_geom_bond_atom_site_label_1
_geom_bond_atom_site_label_2
_geom_bond_distance
C1 O1 1.144(7)
C1 Re1 1.963(6)
C2 O2 1.145(7)
C2 Re1 1.920(7)
C3 O3 1.153(7)
C3 Re1 1.918(6)
C5 C6 1.373(7)
C5 C4 1.380(7)
C4 N1 1.338(7)
C6 C11 1.394(7)
C6 C7 1.546(7)
C7 C9' 1.473(19)
C7 C9 1.486(11)
C7 C8 1.518(11)
C7 C10 1.525(10)
C7 C10' 1.570(18)
C7 C8' 1.60(2)
C11 C12 1.374(7)
C12 N1 1.351(7)
C12 C13 1.468(7)
C13 N2 1.358(7)
C13 C14 1.372(8)
C14 C15 1.374(9)
C15 C20 1.381(10)
C15 C16 1.557(13)
C15 C16' 1.696(14)
C16 C18 1.527(15)
C16 C17 1.531(15)
C16 C19 1.536(15)
C16' C18' 1.521(14)
C16' C19' 1.536(14)
C16' C17' 1.542(16)
C20 C21 1.362(9)
C21 N2 1.341(7)
C22 C23 1.214(7)
C22 Re1 2.114(5)
C23 C24 1.441(7)
C24 C29 1.390(7)
C24 C25 1.396(7)
C25 C26 1.400(7)
C26 C27 1.403(7)
C26 C42 1.434(7)
C27 C28 1.397(7)
C28 C29 1.392(8)
C28 C30 1.439(8)
C30 C31 1.199(8)
C31 C32 1.432(8)
C32 C36 1.423(8)
C32 C33 1.443(8)
C32 Fe1 2.061(5)
C33 C34 1.420(8)
C33 Fe1 2.031(6)
C34 C35 1.410(9)
C34 Fe1 2.032(6)
C35 C36 1.417(8)
C35 Fe1 2.030(6)
C36 Fe1 2.038(6)
C37 C38 1.401(9)
C37 C41 1.415(9)
C37 Fe1 2.053(6)
C38 C39 1.429(9)
C38 Fe1 2.039(6)
C39 C40 1.422(9)
C39 Fe1 2.042(6)
C40 C41 1.412(9)
C40 Fe1 2.040(6)
C41 Fe1 2.045(6)
C42 C43 1.197(7)
C43 Pt1 1.959(5)
C44 C49 1.381(9)
C44 C45 1.386(8)
C44 P1 1.816(5)
C45 C46 1.401(8)
C46 C47 1.367(11)
C47 C48 1.350(11)
C48 C49 1.398(9)
C50 C51 1.375(9)
C50 C55 1.384(9)
C50 P1 1.820(6)
C51 C52 1.379(10)
C52 C53 1.396(13)
C53 C54 1.370(12)
C54 C55 1.381(9)
C56 C57 1.381(8)
C56 C61 1.399(8)
C56 P1 1.831(6)
C57 C58 1.388(8)
C58 C59 1.375(10)
C59 C60 1.372(10)
C60 C61 1.372(8)
C62 C63 1.384(8)
C62 C67 1.390(8)
C62 P2 1.819(5)
C63 C64 1.377(8)
C64 C65 1.364(10)
C65 C66 1.370(10)
C66 C67 1.394(9)
C68 C73 1.386(8)
C68 C69 1.393(7)
C68 P2 1.829(5)
C69 C70 1.393(8)
C70 C71 1.375(9)
C71 C72 1.371(8)
C72 C73 1.392(8)
C74 C79 1.389(8)
C74 C75 1.393(7)
C74 P2 1.825(5)
C75 C76 1.391(8)
C76 C77 1.376(9)
C77 C78 1.373(9)
C78 C79 1.385(8)
Cl1 Pt1 2.3553(13)
C80 Cl3 1.7100(2)
C80 Cl4 1.7100(2)
C80 Cl2 1.7100(2)
C80' Cl3' 1.7100(2)
C80' Cl4' 1.7100(2)
C80' Cl2' 1.7100(2)
N1 Re1 2.178(4)
N2 Re1 2.177(5)
P1 Pt1 2.3124(13)
P2 Pt1 2.3154(13)

loop_
_geom_torsion_atom_site_label_1
_geom_torsion_atom_site_label_2
_geom_torsion_atom_site_label_3
_geom_torsion_atom_site_label_4
_geom_torsion
C6 C5 C4 N1 -1.3(8)
C4 C5 C6 C11 2.0(8)
C4 C5 C6 C7 -176.9(5)
C5 C6 C7 C9' -68.9(15)
C11 C6 C7 C9' 112.1(15)
C5 C6 C7 C9 120.2(7)
C11 C6 C7 C9 -58.7(8)
C5 C6 C7 C8 -1.2(9)
C11 C6 C7 C8 179.9(8)
C5 C6 C7 C10 -120.2(7)
C11 C6 C7 C10 60.9(8)
C5 C6 C7 C10' 55.2(11)
C11 C6 C7 C10' -123.7(10)
C5 C6 C7 C8' 166.6(13)
C11 C6 C7 C8' -12.3(14)
C5 C6 C11 C12 -1.4(8)
C7 C6 C11 C12 177.6(5)
C6 C11 C12 N1 -0.1(8)
C6 C11 C12 C13 -176.4(5)
N1 C12 C13 N2 -4.7(7)
C11 C12 C13 N2 171.8(5)
N1 C12 C13 C14 175.4(6)
C11 C12 C13 C14 -8.1(9)
N2 C13 C14 C15 -0.8(12)
C12 C13 C14 C15 179.2(8)
C13 C14 C15 C20 0.2(15)
C13 C14 C15 C16 154.3(9)
C13 C14 C15 C16' -157.7(8)
C14 C15 C16 C18 165.4(13)
C20 C15 C16 C18 -40.7(16)
C16' C15 C16 C18 62.0(12)
C14 C15 C16 C17 49.8(15)
C20 C15 C16 C17 -156.3(11)
C16' C15 C16 C17 -53.7(10)
C14 C15 C16 C19 -72.4(15)
C20 C15 C16 C19 81.5(13)
C16' C15 C16 C19 -175.9(14)
C14 C15 C16' C18' -131.5(11)
C20 C15 C16' C18' 70.9(12)
C16 C15 C16' C18' -29.9(9)
C14 C15 C16' C19' 109.9(11)
C20 C15 C16' C19' -47.7(14)
C16 C15 C16' C19' -148.4(13)
C14 C15 C16' C17' -15.1(14)
C20 C15 C16' C17' -172.7(10)
C16 C15 C16' C17' 86.6(11)
C14 C15 C20 C21 0.7(15)
C16 C15 C20 C21 -153.8(9)
C16' C15 C20 C21 159.1(8)
C15 C20 C21 N2 -1.2(13)
Re1 C22 C23 C24 -35(19)
C22 C23 C24 C29 -56(12)
C22 C23 C24 C25 123(12)
C29 C24 C25 C26 0.1(7)
C23 C24 C25 C26 -179.2(5)
C24 C25 C26 C27 0.6(7)
C24 C25 C26 C42 -178.8(5)
C25 C26 C27 C28 -1.1(8)
C42 C26 C27 C28 178.3(5)
C26 C27 C28 C29 0.9(8)
C26 C27 C28 C30 -176.9(5)
C25 C24 C29 C28 -0.3(7)
C23 C24 C29 C28 179.0(5)
C27 C28 C29 C24 -0.2(8)
C30 C28 C29 C24 177.7(5)
C29 C28 C30 C31 -46(6)
C27 C28 C30 C31 132(5)
C28 C30 C31 C32 -94(8)
C30 C31 C32 C36 58(5)
C30 C31 C32 C33 -116(5)
C30 C31 C32 Fe1 150(5)
C36 C32 C33 C34 -2.5(6)
C31 C32 C33 C34 172.2(5)
Fe1 C32 C33 C34 -60.1(4)
C36 C32 C33 Fe1 57.6(4)
C31 C32 C33 Fe1 -127.7(6)
C32 C33 C34 C35 1.7(6)
Fe1 C33 C34 C35 -59.0(4)
C32 C33 C34 Fe1 60.7(4)
C33 C34 C35 C36 -0.3(7)
Fe1 C34 C35 C36 -59.1(4)
C33 C34 C35 Fe1 58.9(4)
C34 C35 C36 C32 -1.3(6)
Fe1 C35 C36 C32 -60.4(4)
C34 C35 C36 Fe1 59.1(4)
C31 C32 C36 C35 -172.5(5)
C33 C32 C36 C35 2.4(6)
Fe1 C32 C36 C35 59.6(4)
C31 C32 C36 Fe1 127.9(6)
C33 C32 C36 Fe1 -57.2(4)
C41 C37 C38 C39 1.6(7)
Fe1 C37 C38 C39 60.1(4)
C41 C37 C38 Fe1 -58.5(4)
C37 C38 C39 C40 -1.7(7)
Fe1 C38 C39 C40 59.0(4)
C37 C38 C39 Fe1 -60.7(4)
C38 C39 C40 C41 1.1(7)
Fe1 C39 C40 C41 60.0(4)
C38 C39 C40 Fe1 -58.9(4)
C39 C40 C41 C37 -0.2(7)
Fe1 C40 C41 C37 59.7(4)
C39 C40 C41 Fe1 -59.8(4)
C38 C37 C41 C40 -0.9(7)
Fe1 C37 C41 C40 -59.4(4)
C38 C37 C41 Fe1 58.5(4)
C25 C26 C42 C43 56(28)
C27 C26 C42 C43 -123(28)
C26 C42 C43 Pt1 120(27)
C49 C44 C45 C46 -1.5(9)
P1 C44 C45 C46 -177.1(4)
C44 C45 C46 C47 1.0(9)
C45 C46 C47 C48 1.4(11)
C46 C47 C48 C49 -3.3(13)
C45 C44 C49 C48 -0.4(10)
P1 C44 C49 C48 175.1(6)
C47 C48 C49 C44 2.8(13)
C55 C50 C51 C52 0.0(11)
P1 C50 C51 C52 178.5(7)
C50 C51 C52 C53 -1.3(13)
C51 C52 C53 C54 2.2(14)
C52 C53 C54 C55 -1.8(13)
C53 C54 C55 C50 0.5(11)
C51 C50 C55 C54 0.4(10)
P1 C50 C55 C54 -178.0(5)
C61 C56 C57 C58 -0.5(9)
P1 C56 C57 C58 177.8(5)
C56 C57 C58 C59 0.3(10)
C57 C58 C59 C60 0.8(11)
C58 C59 C60 C61 -1.7(11)
C59 C60 C61 C56 1.5(10)
C57 C56 C61 C60 -0.4(9)
P1 C56 C61 C60 -178.7(5)
C67 C62 C63 C64 0.6(9)
P2 C62 C63 C64 179.3(5)
C62 C63 C64 C65 -3.5(10)
C63 C64 C65 C66 4.1(12)
C64 C65 C66 C67 -1.8(14)
C63 C62 C67 C66 1.6(10)
P2 C62 C67 C66 -177.1(6)
C65 C66 C67 C62 -1.0(13)
C73 C68 C69 C70 -0.8(8)
P2 C68 C69 C70 174.4(4)
C68 C69 C70 C71 1.1(9)
C69 C70 C71 C72 -0.6(9)
C70 C71 C72 C73 -0.3(9)
C69 C68 C73 C72 0.0(9)
P2 C68 C73 C72 -175.2(5)
C71 C72 C73 C68 0.6(9)
C79 C74 C75 C76 -0.2(8)
P2 C74 C75 C76 -179.8(4)
C74 C75 C76 C77 0.9(8)
C75 C76 C77 C78 -1.1(9)
C76 C77 C78 C79 0.7(9)
C77 C78 C79 C74 -0.1(9)
C75 C74 C79 C78 -0.2(8)
P2 C74 C79 C78 179.4(4)
C34 C35 Fe1 C33 -37.6(3)
C36 C35 Fe1 C33 82.5(4)
C36 C35 Fe1 C34 120.1(5)
C34 C35 Fe1 C36 -120.1(5)
C34 C35 Fe1 C38 46.1(7)
C36 C35 Fe1 C38 166.3(6)
C34 C35 Fe1 C40 121.5(4)
C36 C35 Fe1 C40 -118.4(4)
C34 C35 Fe1 C39 79.3(4)
C36 C35 Fe1 C39 -160.6(3)
C34 C35 Fe1 C41 162.1(4)
C36 C35 Fe1 C41 -77.8(4)
C34 C35 Fe1 C37 -168.6(7)
C36 C35 Fe1 C37 -48.4(9)
C34 C35 Fe1 C32 -82.1(4)
C36 C35 Fe1 C32 38.0(3)
C34 C33 Fe1 C35 37.3(4)
C32 C33 Fe1 C35 -80.7(4)
C32 C33 Fe1 C34 -118.0(5)
C34 C33 Fe1 C36 81.1(4)
C32 C33 Fe1 C36 -36.9(3)
C34 C33 Fe1 C38 -117.6(4)
C32 C33 Fe1 C38 124.3(4)
C34 C33 Fe1 C40 -43.2(8)
C32 C33 Fe1 C40 -161.2(6)
C34 C33 Fe1 C39 -75.7(4)
C32 C33 Fe1 C39 166.3(3)
C34 C33 Fe1 C41 169.2(6)
C32 C33 Fe1 C41 51.2(8)
C34 C33 Fe1 C37 -158.6(4)
C32 C33 Fe1 C37 83.4(4)
C34 C33 Fe1 C32 118.0(5)
C33 C34 Fe1 C35 -119.7(5)
C35 C34 Fe1 C33 119.7(5)
C35 C34 Fe1 C36 37.3(3)
C33 C34 Fe1 C36 -82.5(4)
C35 C34 Fe1 C38 -160.0(3)
C33 C34 Fe1 C38 80.2(4)
C35 C34 Fe1 C40 -76.7(4)
C33 C34 Fe1 C40 163.6(4)
C35 C34 Fe1 C39 -117.9(4)
C33 C34 Fe1 C39 122.3(4)
C35 C34 Fe1 C41 -48.4(9)
C33 C34 Fe1 C41 -168.1(7)
C35 C34 Fe1 C37 171.1(6)
C33 C34 Fe1 C37 51.4(8)
C35 C34 Fe1 C32 81.0(4)
C33 C34 Fe1 C32 -38.7(3)
C32 C36 Fe1 C35 118.6(5)
C35 C36 Fe1 C33 -81.1(4)
C32 C36 Fe1 C33 37.5(3)
C35 C36 Fe1 C34 -37.1(4)
C32 C36 Fe1 C34 81.4(4)
C35 C36 Fe1 C38 -162.0(7)
C32 C36 Fe1 C38 -43.4(9)
C35 C36 Fe1 C40 79.4(4)
C32 C36 Fe1 C40 -162.0(4)
C35 C36 Fe1 C39 44.9(8)
C32 C36 Fe1 C39 163.5(6)
C35 C36 Fe1 C41 122.0(4)
C32 C36 Fe1 C41 -119.4(4)
C35 C36 Fe1 C37 163.5(4)
C32 C36 Fe1 C37 -78.0(4)
C35 C36 Fe1 C32 -118.6(5)
C37 C38 Fe1 C35 164.2(5)
C39 C38 Fe1 C35 46.0(8)
C37 C38 Fe1 C33 -120.4(4)
C39 C38 Fe1 C33 121.5(4)
C37 C38 Fe1 C34 -162.8(4)
C39 C38 Fe1 C34 79.1(4)
C37 C38 Fe1 C36 -45.6(10)
C39 C38 Fe1 C36 -163.7(7)
C37 C38 Fe1 C40 80.6(4)
C39 C38 Fe1 C40 -37.5(4)
C37 C38 Fe1 C39 118.1(5)
C37 C38 Fe1 C41 37.0(4)
C39 C38 Fe1 C41 -81.1(4)
C39 C38 Fe1 C37 -118.1(5)
C37 C38 Fe1 C32 -78.7(4)
C39 C38 Fe1 C32 163.2(4)
C41 C40 Fe1 C35 124.3(4)
C39 C40 Fe1 C35 -117.3(4)
C41 C40 Fe1 C33 -162.0(6)
C39 C40 Fe1 C33 -43.6(8)
C41 C40 Fe1 C34 165.7(4)
C39 C40 Fe1 C34 -75.9(4)
C41 C40 Fe1 C36 82.2(4)
C39 C40 Fe1 C36 -159.3(4)
C41 C40 Fe1 C38 -80.7(4)
C39 C40 Fe1 C38 37.7(4)
C41 C40 Fe1 C39 -118.4(5)
C39 C40 Fe1 C41 118.4(5)
C41 C40 Fe1 C37 -37.5(4)
C39 C40 Fe1 C37 80.9(4)
C41 C40 Fe1 C32 51.1(7)
C39 C40 Fe1 C32 169.5(5)
C40 C39 Fe1 C35 80.3(4)
C38 C39 Fe1 C35 -160.2(4)
C40 C39 Fe1 C33 163.4(3)
C38 C39 Fe1 C33 -77.1(4)
C40 C39 Fe1 C34 122.0(4)
C38 C39 Fe1 C34 -118.4(4)
C40 C39 Fe1 C36 48.0(8)
C38 C39 Fe1 C36 167.6(6)
C40 C39 Fe1 C38 -119.5(5)
C38 C39 Fe1 C40 119.5(5)
C40 C39 Fe1 C41 -38.0(4)
C38 C39 Fe1 C41 81.6(4)
C40 C39 Fe1 C37 -81.7(4)
C38 C39 Fe1 C37 37.8(4)
C40 C39 Fe1 C32 -167.3(7)
C38 C39 Fe1 C32 -47.7(9)
C40 C41 Fe1 C35 -74.1(4)
C37 C41 Fe1 C35 166.5(4)
C40 C41 Fe1 C33 163.3(6)
C37 C41 Fe1 C33 44.0(8)
C40 C41 Fe1 C34 -37.9(9)
C37 C41 Fe1 C34 -157.2(7)
C40 C41 Fe1 C36 -116.4(4)
C37 C41 Fe1 C36 124.3(4)
C40 C41 Fe1 C38 82.6(4)
C37 C41 Fe1 C38 -36.7(4)
C37 C41 Fe1 C40 -119.3(5)
C40 C41 Fe1 C39 38.3(4)
C37 C41 Fe1 C39 -81.1(4)
C40 C41 Fe1 C37 119.3(5)
C40 C41 Fe1 C32 -158.9(3)
C37 C41 Fe1 C32 81.8(4)
C38 C37 Fe1 C35 -158.9(7)
C41 C37 Fe1 C35 -38.4(9)
C38 C37 Fe1 C33 77.4(4)
C41 C37 Fe1 C33 -162.2(4)
C38 C37 Fe1 C34 40.2(8)
C41 C37 Fe1 C34 160.6(6)
C38 C37 Fe1 C36 164.0(4)
C41 C37 Fe1 C36 -75.6(5)
C41 C37 Fe1 C38 120.4(6)
C38 C37 Fe1 C40 -82.8(4)
C41 C37 Fe1 C40 37.6(4)
C38 C37 Fe1 C39 -38.7(4)
C41 C37 Fe1 C39 81.7(4)
C38 C37 Fe1 C41 -120.4(6)
C38 C37 Fe1 C32 121.5(4)
C41 C37 Fe1 C32 -118.1(4)
C36 C32 Fe1 C35 -38.2(4)
C31 C32 Fe1 C35 -156.1(6)
C33 C32 Fe1 C35 82.2(4)
C36 C32 Fe1 C33 -120.4(5)
C31 C32 Fe1 C33 121.7(7)
C36 C32 Fe1 C34 -82.0(4)
C31 C32 Fe1 C34 160.1(6)
C33 C32 Fe1 C34 38.4(3)
C31 C32 Fe1 C36 -117.9(7)
C33 C32 Fe1 C36 120.4(5)
C36 C32 Fe1 C38 164.8(4)
C31 C32 Fe1 C38 46.9(7)
C33 C32 Fe1 C38 -74.8(4)
C36 C32 Fe1 C40 42.9(8)
C31 C32 Fe1 C40 -75.0(8)
C33 C32 Fe1 C40 163.3(6)
C36 C32 Fe1 C39 -158.8(7)
C31 C32 Fe1 C39 83.3(10)
C33 C32 Fe1 C39 -38.4(9)
C36 C32 Fe1 C41 79.9(4)
C31 C32 Fe1 C41 -38.1(6)
C33 C32 Fe1 C41 -159.8(3)
C36 C32 Fe1 C37 122.8(4)
C31 C32 Fe1 C37 4.8(6)
C33 C32 Fe1 C37 -116.8(4)
C5 C4 N1 C12 -0.2(7)
C5 C4 N1 Re1 170.9(4)
C11 C12 N1 C4 0.9(7)
C13 C12 N1 C4 177.5(5)
C11 C12 N1 Re1 -170.8(4)
C13 C12 N1 Re1 5.8(6)
C20 C21 N2 C13 0.7(10)
C20 C21 N2 Re1 179.6(6)
C14 C13 N2 C21 0.3(9)
C12 C13 N2 C21 -179.6(5)
C14 C13 N2 Re1 -178.7(5)
C12 C13 N2 Re1 1.4(6)
C49 C44 P1 C50 5.9(6)
C45 C44 P1 C50 -178.6(5)
C49 C44 P1 C56 -103.9(5)
C45 C44 P1 C56 71.6(5)
C49 C44 P1 Pt1 124.5(5)
C45 C44 P1 Pt1 -60.0(5)
C51 C50 P1 C44 85.6(6)
C55 C50 P1 C44 -96.0(5)
C51 C50 P1 C56 -168.1(5)
C55 C50 P1 C56 10.4(6)
C51 C50 P1 Pt1 -41.2(6)
C55 C50 P1 Pt1 137.2(5)
C57 C56 P1 C44 32.7(5)
C61 C56 P1 C44 -149.0(5)
C57 C56 P1 C50 -75.6(5)
C61 C56 P1 C50 102.7(5)
C57 C56 P1 Pt1 164.8(4)
C61 C56 P1 Pt1 -16.8(5)
C63 C62 P2 C74 -115.3(5)
C67 C62 P2 C74 63.4(5)
C63 C62 P2 C68 136.9(4)
C67 C62 P2 C68 -44.4(5)
C63 C62 P2 Pt1 13.7(5)
C67 C62 P2 Pt1 -167.6(5)
C79 C74 P2 C62 -170.3(4)
C75 C74 P2 C62 9.2(5)
C79 C74 P2 C68 -62.5(5)
C75 C74 P2 C68 117.0(4)
C79 C74 P2 Pt1 62.2(5)
C75 C74 P2 Pt1 -118.2(4)
C73 C68 P2 C62 91.6(5)
C69 C68 P2 C62 -83.5(5)
C73 C68 P2 C74 -16.4(5)
C69 C68 P2 C74 168.5(4)
C73 C68 P2 Pt1 -144.0(4)
C69 C68 P2 Pt1 40.9(5)
C42 C43 Pt1 P1 178(100)
C42 C43 Pt1 P2 -8(4)
C42 C43 Pt1 Cl1 67(14)
C44 P1 Pt1 C43 6.9(3)
C50 P1 Pt1 C43 124.1(3)
C56 P1 Pt1 C43 -116.8(3)
C44 P1 Pt1 P2 -76.8(5)
C50 P1 Pt1 P2 40.4(5)
C56 P1 Pt1 P2 159.5(4)
C44 P1 Pt1 Cl1 -173.8(2)
C50 P1 Pt1 Cl1 -56.6(2)
C56 P1 Pt1 Cl1 62.6(2)
C62 P2 Pt1 C43 46.9(2)
C74 P2 Pt1 C43 168.9(3)
C68 P2 Pt1 C43 -71.2(2)
C62 P2 Pt1 P1 131.0(4)
C74 P2 Pt1 P1 -107.0(4)
C68 P2 Pt1 P1 12.9(5)
C62 P2 Pt1 Cl1 -132.40(19)
C74 P2 Pt1 Cl1 -10.4(2)
C68 P2 Pt1 Cl1 109.47(18)
O3 C3 Re1 C2 -82(9)
O3 C3 Re1 C1 -173(9)
O3 C3 Re1 C22 9(9)
O3 C3 Re1 N2 97(9)
O3 C3 Re1 N1 41(10)
O2 C2 Re1 C3 -167(100)
O2 C2 Re1 C1 -74(26)
O2 C2 Re1 C22 106(26)
O2 C2 Re1 N2 23(27)
O2 C2 Re1 N1 23(26)
O1 C1 Re1 C3 -15(15)
O1 C1 Re1 C2 -104(15)
O1 C1 Re1 C22 69(18)
O1 C1 Re1 N2 85(15)
O1 C1 Re1 N1 159(15)
C23 C22 Re1 C3 -77(9)
C23 C22 Re1 C2 12(9)
C23 C22 Re1 C1 -161(8)
C23 C22 Re1 N2 -177(100)
C23 C22 Re1 N1 109(9)
C21 N2 Re1 C3 12.0(5)
C13 N2 Re1 C3 -169.1(4)
C21 N2 Re1 C2 -177.2(12)
C13 N2 Re1 C2 1.7(15)
C21 N2 Re1 C1 -80.4(5)
C13 N2 Re1 C1 98.5(4)
C21 N2 Re1 C22 99.1(5)
C13 N2 Re1 C22 -81.9(4)
C21 N2 Re1 N1 -177.7(5)
C13 N2 Re1 N1 1.2(4)
C4 N1 Re1 C3 -116.6(11)
C12 N1 Re1 C3 54.6(12)
C4 N1 Re1 C2 5.1(4)
C12 N1 Re1 C2 176.2(4)
C4 N1 Re1 C1 96.9(4)
C12 N1 Re1 C1 -92.0(4)
C4 N1 Re1 C22 -84.8(4)
C12 N1 Re1 C22 86.3(4)
C4 N1 Re1 N2 -175.0(4)
C12 N1 Re1 N2 -3.9(3)
